data_1508528
loop_
_publ_author_name
'Fern\'andez-Carri\'on, A. J.'
'Allix, M.'
'Florian, P.'
'Suchomel, M. R.'
'Becerro, A. I.'

_publ_section_title
;
 Revealing Structural Detail in the High Temperature
 La2Si2O7--Y2Si2O7Phase Diagram by Synchrotron Powder Diffraction and
 Nuclear Magnetic Resonance Spectroscopy
;
_journal_issue 40
_journal_name_full 'The Journal of Physical Chemistry C'
_journal_page_first 21523
_journal_paper_doi 10.1021/jp305777m
_journal_volume 116
_journal_year 2012
_chemical_formula_sum 'La0.6 O7 Si2 Y1.4'
_chemical_formula_weight 376
_chemical_name_systematic ' ?'
_space_group_IT_number 14
_symmetry_cell_setting monoclinic
_symmetry_Int_Tables_number 14
_symmetry_space_group_name_Hall '-P 2ybc'
_symmetry_space_group_name_H-M 'P 1 21/c 1'
_cell_angle_alpha 90
_cell_angle_beta 113.2116(2)
_cell_angle_gamma 90
_cell_formula_units_Z 4
_cell_length_a 5.381678(15)
_cell_length_b 8.60257(2)
_cell_length_c 14.03235(4)
_cell_measurement_temperature 293
_cell_volume 597.060(3)
_diffrn_ambient_temperature 293
_diffrn_radiation_probe x-ray
_diffrn_radiation_wavelength 0.41326
_exptl_absorpt_coefficient_mu 4.366
_exptl_crystal_density_diffrn 4.1813
_exptl_crystal_F_000 120
_pd_instr_location ' ?'
_pd_meas_2theta_range_inc 0.001
_pd_meas_2theta_range_max 49.996
_pd_meas_2theta_range_min 0.500
_pd_meas_number_of_points 49497
_pd_proc_2theta_range_inc 0.001
_pd_proc_2theta_range_max 49.996
_pd_proc_2theta_range_min 2.001
_pd_proc_ls_background_function '10 Chebyshev polynoms'
_pd_proc_ls_pref_orient_corr none
_pd_proc_ls_profile_function Pseudo-Voigt
_pd_proc_ls_prof_R_factor 0.0592
_pd_proc_ls_prof_wR_expected 0.0411
_pd_proc_ls_prof_wR_factor 0.0763
_refine_ls_number_constraints 0
_refine_ls_number_parameters 79
_refine_ls_number_restraints 0
_refine_ls_shift/su_max 0.4692
_refine_ls_shift/su_mean 0.0314
_refine_ls_weighting_scheme sigma
_cod_data_source_file jp305777m_si_003.cif
_cod_data_source_block I
_cod_depositor_comments
;
The following automatic conversions were performed:

'_diffrn_radiation_probe' value 'X-ray' changed to 'x-ray' according
to /home/saulius/struct/CIF-dictionaries/cif_core.dic dictionary
named 'cif_core.dic' version 2.4.2 from 2011-04-26.

Automatic conversion script
Id: cif_fix_values 1891 2012-01-12 08:04:46Z andrius 
;
_cod_original_sg_symbol_Hall '-P 2ycb'
_cod_database_code 1508528

loop_
_symmetry_equiv_pos_site_id
_symmetry_equiv_pos_as_xyz
1 x,y,z
2 -x,y+1/2,-z+1/2
3 -x,-y,-z
4 x,-y+1/2,z+1/2

loop_
_atom_site_label
_atom_site_type_symbol
_atom_site_fract_x
_atom_site_fract_y
_atom_site_fract_z
_atom_site_adp_type
_atom_site_U_iso_or_equiv
_atom_site_symmetry_multiplicity
_atom_site_occupancy
_atom_site_calc_flag
La1 La 0.52742(7) 0.80419(3) 0.77120(2) Uiso 0.00807(8) 4 0.8527(15) d
Y1 Y 0.52742(7) 0.80419(3) 0.77120(2) Uiso 0.00807(8) 4 0.1473(15) d
La2 La 0.85827(8) 0.60691(4) 0.59018(3) Uiso 0.00699(11) 4 0.1473(15) d
Y2 Y 0.85827(8) 0.60691(4) 0.59018(3) Uiso 0.00699(11) 4 0.8527(15) d
Si1 Si 0.7955(3) 0.24646(13) 0.02169(10) Uiso 0.0069(3) 4 1 d
Si2 Si 0.9102(3) 0.50151(15) 0.18200(9) Uiso 0.0075(3) 4 1 d
O1 O 0.8512(6) 0.4215(3) 0.0711(2) Uiso 0.0167(8) 4 1 d
O2 O 0.0674(6) 0.1331(3) 0.0749(2) Uiso 0.0061(7) 4 1 d
O3 O 0.5572(6) 0.1613(3) 0.0447(2) Uiso 0.0111(8) 4 1 d
O4 O 0.7619(5) 0.2547(3) 0.90627(19) Uiso 0.0058(7) 4 1 d
O5 O 0.7413(5) 0.4251(3) 0.24180(20) Uiso 0.0040(7) 4 1 d
O6 O 0.2244(5) 0.4801(3) 0.2578(2) Uiso 0.0090(7) 4 1 d
O7 O 0.8122(5) 0.6822(3) 0.17068(19) Uiso 0.0070(7) 4 1 d

loop_
_atom_type_symbol
_atom_type_scat_dispersion_real
_atom_type_scat_dispersion_imag
_atom_type_scat_source
La -1.2291 0.9439 'International Tables Vol C tables 4.2.6.8 and 6.1.1.1'
O 0.0018 0.0018 'International Tables Vol C tables 4.2.6.8 and 6.1.1.1'
Si 0.0269 0.0230 'International Tables Vol C tables 4.2.6.8 and 6.1.1.1'
Y 0.2076 1.4314 'International Tables Vol C tables 4.2.6.8 and 6.1.1.1'
